data_1514875
loop_
_publ_author_name
'Bahrenburg, Julia'
'Sievers, Claudia M.'
'Sch\"onborn, Jan Boyke'
'Hartke, Bernd'
'Renth, Falk'
'Temps, Friedrich'
'N\"ather, Christian'
'S\"onnichsen, Frank D'

_publ_section_title
;
 Photochemical properties of multi-azobenzene compounds.
;
_journal_issue 3
_journal_name_full
'Photochemical &amp; photobiological sciences : Official journal of the European Photochemistry Association and the European Society for Photobiology'
_journal_page_first 511
_journal_page_last 518
_journal_paper_doi 10.1039/c2pp25291k
_journal_volume 12
_journal_year 2013
_chemical_formula_sum 'C36 H27 N7'
_chemical_formula_weight 557.65
_chemical_name_systematic
;
?
;
_space_group_IT_number 19
_symmetry_cell_setting orthorhombic
_symmetry_space_group_name_Hall 'P 2ac 2ab'
_symmetry_space_group_name_H-M 'P 21 21 21'
_atom_sites_solution_hydrogens geom
_atom_sites_solution_primary direct
_atom_sites_solution_secondary difmap
_audit_creation_method SHELXL-97
_cell_angle_alpha 90.00
_cell_angle_beta 90.00
_cell_angle_gamma 90.00
_cell_formula_units_Z 4
_cell_length_a 9.807(2)
_cell_length_b 10.079(2)
_cell_length_c 29.603(6)
_cell_measurement_temperature 200(2)
_cell_volume 2926.1(10)
_computing_cell_refinement 'IPDS-1 program package'
_computing_data_collection 'IPDS-1 program package'
_computing_data_reduction 'IPDS-1 program package'
_computing_molecular_graphics 'XP in SHELXTL'
_computing_publication_material 'XCIF in SHELXTL'
_computing_structure_refinement 'SHELXL-97 (Sheldrick, 1997)'
_computing_structure_solution 'SHELXS-97 (Sheldrick, 1990)'
_diffrn_ambient_temperature 200(2)
_diffrn_measured_fraction_theta_full 0.989
_diffrn_measured_fraction_theta_max 0.989
_diffrn_measurement_device_type IPDS-1
_diffrn_measurement_method 'Phi scans'
_diffrn_radiation_monochromator graphite
_diffrn_radiation_source 'fine-focus sealed tube'
_diffrn_radiation_type MoK\a
_diffrn_radiation_wavelength 0.71073
_diffrn_reflns_av_R_equivalents 0.0540
_diffrn_reflns_av_sigmaI/netI 0.0299
_diffrn_reflns_limit_h_max 11
_diffrn_reflns_limit_h_min -11
_diffrn_reflns_limit_k_max 12
_diffrn_reflns_limit_k_min -12
_diffrn_reflns_limit_l_max 36
_diffrn_reflns_limit_l_min -36
_diffrn_reflns_number 21597
_diffrn_reflns_theta_full 25.94
_diffrn_reflns_theta_max 25.94
_diffrn_reflns_theta_min 2.13
_diffrn_standards_decay_% 0
_diffrn_standards_interval_time 0
_diffrn_standards_number 0
_exptl_absorpt_coefficient_mu 0.078
_exptl_absorpt_correction_type none
_exptl_crystal_density_diffrn 1.266
_exptl_crystal_density_method 'not measured'
_exptl_crystal_description needle
_exptl_crystal_F_000 1168
_exptl_crystal_size_max 0.5
_exptl_crystal_size_mid 0.05
_exptl_crystal_size_min 0.04
_refine_diff_density_max 0.109
_refine_diff_density_min -0.145
_refine_diff_density_rms 0.028
_refine_ls_abs_structure_details 'Flack H D (1983), Acta Cryst. A39, 876-881'
_refine_ls_abs_structure_Flack -3(2)
_refine_ls_extinction_method none
_refine_ls_goodness_of_fit_ref 1.018
_refine_ls_hydrogen_treatment constr
_refine_ls_matrix_type full
_refine_ls_number_parameters 431
_refine_ls_number_reflns 3223
_refine_ls_number_restraints 33
_refine_ls_restrained_S_all 1.020
_refine_ls_R_factor_all 0.0464
_refine_ls_R_factor_gt 0.0337
_refine_ls_shift/su_max 0.000
_refine_ls_shift/su_mean 0.000
_refine_ls_structure_factor_coef Fsqd
_refine_ls_weighting_details 'calc w=1/[\s^2^(Fo^2^)+(0.0534P)^2^+0.0834P] where P=(Fo^2^+2Fc^2^)/3'
_refine_ls_weighting_scheme calc
_refine_ls_wR_factor_gt 0.0782
_refine_ls_wR_factor_ref 0.0838
_reflns_number_gt 2672
_reflns_number_total 3223
_reflns_threshold_expression >2sigma(I)
_cod_data_source_file c2pp25291k.txt
_cod_data_source_block temps2
_cod_original_cell_volume 2926.0(10)
_cod_original_sg_symbol_H-M P212121
_cod_database_code 1514875

loop_
_symmetry_equiv_pos_as_xyz
'x, y, z'
'-x+1/2, -y, z+1/2'
'-x, y+1/2, -z+1/2'
'x+1/2, -y+1/2, -z'

loop_
_atom_site_label
_atom_site_type_symbol
_atom_site_fract_x
_atom_site_fract_y
_atom_site_fract_z
_atom_site_U_iso_or_equiv
_atom_site_adp_type
_atom_site_occupancy
_atom_site_symmetry_multiplicity
_atom_site_calc_flag
_atom_site_refinement_flags
_atom_site_disorder_assembly
_atom_site_disorder_group
N1 N 0.1841(2) 0.58352(19) 0.51849(6) 0.0347(4) Uani 1 1 d . . .
C1 C 0.3161(6) 0.5352(14) 0.52875(13) 0.0300(7) Uani 0.85 1 d PD A 1
C2 C 0.4135(4) 0.5170(5) 0.49510(9) 0.0330(7) Uani 0.85 1 d PD A 1
H2 H 0.3908 0.5338 0.4644 0.040 Uiso 0.85 1 calc PR A 1
C3 C 0.5431(3) 0.4744(3) 0.50625(10) 0.0337(6) Uani 0.85 1 d PD A 1
H3 H 0.6092 0.4647 0.4830 0.040 Uiso 0.85 1 calc PR A 1
C4 C 0.5794(3) 0.4453(2) 0.55055(11) 0.0312(6) Uani 0.85 1 d PD A 1
C5 C 0.4808(3) 0.4606(3) 0.58428(10) 0.0331(6) Uani 0.85 1 d PD A 1
H5 H 0.5028 0.4403 0.6148 0.040 Uiso 0.85 1 calc PR A 1
C6 C 0.3524(3) 0.5049(4) 0.57358(10) 0.0327(8) Uani 0.85 1 d PD A 1
H6 H 0.2867 0.5153 0.5969 0.039 Uiso 0.85 1 calc PR A 1
N2 N 0.7157(3) 0.4012(2) 0.55682(8) 0.0356(5) Uani 0.85 1 d PD A 1
N3 N 0.7477(3) 0.3805(2) 0.59725(8) 0.0403(6) Uani 0.85 1 d PD A 1
C7 C 0.8847(3) 0.3358(3) 0.60316(14) 0.0382(7) Uani 0.85 1 d PD A 1
C8 C 0.9726(4) 0.3001(4) 0.56872(12) 0.0457(8) Uani 0.85 1 d PD A 1
H8 H 0.9432 0.3036 0.5382 0.055 Uiso 0.85 1 calc PR A 1
C9 C 1.1042(4) 0.2592(6) 0.57919(13) 0.0520(12) Uani 0.85 1 d PD A 1
H9 H 1.1649 0.2339 0.5557 0.062 Uiso 0.85 1 calc PR A 1
C10 C 1.1472(5) 0.2550(5) 0.62367(14) 0.0521(12) Uani 0.85 1 d PD A 1
H10 H 1.2378 0.2285 0.6306 0.062 Uiso 0.85 1 calc PR A 1
C11 C 1.0600(4) 0.2889(6) 0.65764(13) 0.0665(13) Uani 0.85 1 d PD A 1
H11 H 1.0891 0.2848 0.6882 0.080 Uiso 0.85 1 calc PR A 1
C12 C 0.9291(4) 0.3290(4) 0.64724(12) 0.0553(9) Uani 0.85 1 d PD A 1
H12 H 0.8685 0.3525 0.6710 0.066 Uiso 0.85 1 calc PR A 1
C1' C 0.309(4) 0.533(10) 0.5347(10) 0.0370(16) Uiso 0.15 1 d PD A 2
C2' C 0.419(3) 0.515(4) 0.5059(7) 0.0370(16) Uiso 0.15 1 d PD A 2
H2' H 0.4132 0.5382 0.4749 0.044 Uiso 0.15 1 calc PR A 2
C3' C 0.541(2) 0.460(2) 0.5237(6) 0.0370(16) Uiso 0.15 1 d PD A 2
H3' H 0.6146 0.4361 0.5044 0.044 Uiso 0.15 1 calc PR A 2
C4' C 0.5504(17) 0.444(2) 0.5688(7) 0.0370(16) Uiso 0.15 1 d PD A 2
C5' C 0.4421(18) 0.469(2) 0.5977(6) 0.0370(16) Uiso 0.15 1 d PD A 2
H5' H 0.4529 0.4551 0.6293 0.044 Uiso 0.15 1 calc PR A 2
C6' C 0.321(2) 0.512(3) 0.5815(8) 0.0370(16) Uiso 0.15 1 d PD A 2
H6' H 0.2466 0.5277 0.6012 0.044 Uiso 0.15 1 calc PR A 2
N2' N 0.6742(13) 0.4000(14) 0.5891(4) 0.0370(16) Uiso 0.15 1 d PD A 2
N3' N 0.7703(14) 0.3726(15) 0.5623(5) 0.0370(16) Uiso 0.15 1 d PD A 2
C7' C 0.8930(17) 0.325(2) 0.5830(6) 0.0370(16) Uiso 0.15 1 d PD A 2
C8' C 0.997(2) 0.296(2) 0.5536(6) 0.0370(16) Uiso 0.15 1 d PD A 2
H8' H 0.9807 0.3040 0.5221 0.044 Uiso 0.15 1 calc PR A 2
C9' C 1.124(2) 0.256(4) 0.5680(8) 0.0370(16) Uiso 0.15 1 d PD A 2
H9' H 1.1971 0.2427 0.5475 0.044 Uiso 0.15 1 calc PR A 2
C10' C 1.139(3) 0.236(3) 0.6139(8) 0.0370(16) Uiso 0.15 1 d PD A 2
H10' H 1.2166 0.1894 0.6248 0.044 Uiso 0.15 1 calc PR A 2
C11' C 1.0435(19) 0.284(2) 0.6442(6) 0.0370(16) Uiso 0.15 1 d PD A 2
H11' H 1.0645 0.2905 0.6754 0.044 Uiso 0.15 1 calc PR A 2
C12' C 0.9155(18) 0.322(2) 0.6280(7) 0.0370(16) Uiso 0.15 1 d PD A 2
H12' H 0.8449 0.3451 0.6485 0.044 Uiso 0.15 1 calc PR A 2
C21 C 0.1148(2) 0.6682(2) 0.54922(7) 0.0315(5) Uani 1 1 d . A .
C22 C 0.1856(3) 0.7692(2) 0.57141(7) 0.0383(5) Uani 1 1 d . . .
H22 H 0.2784 0.7854 0.5640 0.046 Uiso 1 1 calc R A .
C23 C 0.1227(2) 0.8456(2) 0.60391(7) 0.0368(5) Uani 1 1 d . A .
H23 H 0.1725 0.9126 0.6193 0.044 Uiso 1 1 calc R . .
C24 C -0.0144(2) 0.8242(2) 0.61413(7) 0.0326(5) Uani 1 1 d . . .
C25 C -0.0874(2) 0.7295(2) 0.58983(7) 0.0331(5) Uani 1 1 d . A .
H25 H -0.1822 0.7185 0.5953 0.040 Uiso 1 1 calc R . .
C26 C -0.0234(2) 0.6513(2) 0.55786(7) 0.0327(5) Uani 1 1 d . . .
H26 H -0.0739 0.5862 0.5418 0.039 Uiso 1 1 calc R A .
N4 N -0.0862(2) 0.89389(18) 0.64868(6) 0.0349(4) Uani 1 1 d . A .
N5 N -0.0075(2) 0.94402(19) 0.67739(6) 0.0374(4) Uani 1 1 d . . .
C27 C -0.0736(2) 1.0155(2) 0.71255(7) 0.0367(5) Uani 1 1 d . A .
C28 C 0.0063(3) 1.0426(3) 0.74979(9) 0.0527(7) Uani 1 1 d . . .
H28 H 0.0983 1.0134 0.7505 0.063 Uiso 1 1 calc R A .
C29 C -0.0466(3) 1.1118(4) 0.78589(10) 0.0656(9) Uani 1 1 d . A .
H29 H 0.0085 1.1293 0.8116 0.079 Uiso 1 1 calc R . .
C30 C -0.1791(3) 1.1554(3) 0.78463(11) 0.0655(9) Uani 1 1 d . . .
H30 H -0.2161 1.2025 0.8096 0.079 Uiso 1 1 calc R A .
C31 C -0.2583(3) 1.1309(3) 0.74721(11) 0.0620(8) Uani 1 1 d . A .
H31 H -0.3496 1.1623 0.7463 0.074 Uiso 1 1 calc R . .
C32 C -0.2065(3) 1.0612(3) 0.71106(9) 0.0480(6) Uani 1 1 d . . .
H32 H -0.2616 1.0446 0.6853 0.058 Uiso 1 1 calc R A .
C41 C 0.1292(2) 0.5654(2) 0.47447(6) 0.0304(5) Uani 1 1 d . A .
C42 C 0.0786(2) 0.6737(2) 0.45089(7) 0.0314(5) Uani 1 1 d . . .
H42 H 0.0799 0.7594 0.4642 0.038 Uiso 1 1 calc R A .
C43 C 0.0263(2) 0.6566(2) 0.40794(7) 0.0316(5) Uani 1 1 d . A .
H43 H -0.0057 0.7313 0.3915 0.038 Uiso 1 1 calc R . .
C44 C 0.0201(2) 0.5315(2) 0.38846(6) 0.0301(4) Uani 1 1 d . . .
C45 C 0.0713(3) 0.4227(2) 0.41208(7) 0.0384(5) Uani 1 1 d . A .
H45 H 0.0684 0.3368 0.3989 0.046 Uiso 1 1 calc R . .
C46 C 0.1262(3) 0.4396(2) 0.45461(7) 0.0404(6) Uani 1 1 d . . .
H46 H 0.1622 0.3655 0.4704 0.048 Uiso 1 1 calc R A .
N6 N -0.0343(2) 0.52794(18) 0.34414(6) 0.0334(4) Uani 1 1 d . A .
N7 N -0.05795(19) 0.41446(19) 0.32881(6) 0.0346(4) Uani 1 1 d . . .
C47 C -0.1022(2) 0.4162(2) 0.28271(7) 0.0320(5) Uani 1 1 d . A .
C48 C -0.0954(2) 0.5287(2) 0.25551(7) 0.0377(5) Uani 1 1 d . . .
H48 H -0.0676 0.6111 0.2681 0.045 Uiso 1 1 calc R A .
C49 C -0.1289(3) 0.5204(3) 0.21037(7) 0.0439(6) Uani 1 1 d . A .
H49 H -0.1241 0.5971 0.1918 0.053 Uiso 1 1 calc R . .
C50 C -0.1695(3) 0.4001(3) 0.19224(8) 0.0468(6) Uani 1 1 d . . .
H50 H -0.1920 0.3944 0.1611 0.056 Uiso 1 1 calc R A .
C51 C -0.1776(3) 0.2887(3) 0.21900(8) 0.0480(6) Uani 1 1 d . A .
H51 H -0.2067 0.2067 0.2064 0.058 Uiso 1 1 calc R . .
C52 C -0.1431(2) 0.2963(2) 0.26443(8) 0.0394(5) Uani 1 1 d . . .
H52 H -0.1476 0.2193 0.2829 0.047 Uiso 1 1 calc R A .

loop_
_atom_site_aniso_label
_atom_site_aniso_U_11
_atom_site_aniso_U_22
_atom_site_aniso_U_33
_atom_site_aniso_U_23
_atom_site_aniso_U_13
_atom_site_aniso_U_12
N1 0.0317(11) 0.0429(10) 0.0294(9) -0.0064(8) -0.0072(8) 0.0071(8)
C1 0.0312(17) 0.0276(13) 0.0312(18) -0.001(3) -0.0075(15) 0.0011(16)
C2 0.0361(15) 0.0344(12) 0.0284(17) 0.0004(16) -0.0042(14) 0.0037(11)
C3 0.0362(16) 0.0320(13) 0.0328(14) 0.0018(13) 0.0004(13) 0.0046(11)
C4 0.0320(15) 0.0251(11) 0.0364(15) 0.0012(13) -0.0042(13) 0.0003(11)
C5 0.0346(19) 0.0356(13) 0.0292(15) 0.0023(13) -0.0058(12) 0.0005(14)
C6 0.0309(19) 0.0381(15) 0.0289(16) 0.0009(14) -0.0027(12) -0.0012(15)
N2 0.0338(14) 0.0311(12) 0.0418(13) 0.0006(10) -0.0066(11) 0.0006(10)
N3 0.0351(15) 0.0425(13) 0.0433(14) 0.0044(10) -0.0049(11) -0.0002(11)
C7 0.0320(16) 0.0349(14) 0.0479(17) 0.0061(16) -0.0110(14) -0.0021(12)
C8 0.041(2) 0.0437(15) 0.052(2) -0.0070(18) -0.0078(17) 0.0044(15)
C9 0.037(2) 0.0510(17) 0.068(3) -0.012(3) -0.0004(18) 0.0081(17)
C10 0.038(2) 0.045(3) 0.073(3) 0.003(2) -0.0209(19) 0.0029(16)
C11 0.048(2) 0.099(3) 0.052(2) 0.029(2) -0.0157(18) 0.003(2)
C12 0.042(2) 0.081(2) 0.0435(17) 0.014(2) -0.0006(15) 0.0042(17)
C21 0.0327(13) 0.0359(11) 0.0258(10) -0.0002(9) -0.0043(8) 0.0017(9)
C22 0.0303(13) 0.0460(13) 0.0384(12) -0.0062(10) -0.0012(10) -0.0056(10)
C23 0.0334(14) 0.0433(12) 0.0337(11) -0.0069(10) -0.0027(9) -0.0066(10)
C24 0.0344(13) 0.0369(11) 0.0264(10) 0.0016(8) -0.0031(9) -0.0001(10)
C25 0.0277(12) 0.0406(12) 0.0309(10) 0.0020(9) -0.0027(9) -0.0040(10)
C26 0.0334(12) 0.0382(11) 0.0265(10) -0.0009(9) -0.0040(9) -0.0044(10)
N4 0.0365(11) 0.0372(10) 0.0309(9) -0.0027(7) -0.0024(8) 0.0006(9)
N5 0.0365(11) 0.0408(10) 0.0350(9) -0.0075(8) -0.0055(8) 0.0022(9)
C27 0.0348(13) 0.0383(11) 0.0371(11) -0.0081(9) -0.0018(10) -0.0001(10)
C28 0.0388(15) 0.0683(17) 0.0510(13) -0.0221(13) -0.0093(11) 0.0120(13)
C29 0.0548(19) 0.087(2) 0.0552(16) -0.0352(16) -0.0145(14) 0.0138(17)
C30 0.0533(19) 0.075(2) 0.0685(18) -0.0380(16) 0.0036(15) 0.0059(16)
C31 0.0338(16) 0.0638(17) 0.088(2) -0.0391(16) -0.0044(14) 0.0079(13)
C32 0.0344(15) 0.0487(14) 0.0610(15) -0.0203(12) -0.0120(12) 0.0033(11)
C41 0.0266(12) 0.0368(11) 0.0278(10) -0.0025(8) -0.0029(8) 0.0029(9)
C42 0.0304(12) 0.0303(10) 0.0334(11) -0.0044(9) 0.0016(9) 0.0028(9)
C43 0.0295(12) 0.0343(11) 0.0310(10) 0.0013(8) -0.0014(9) 0.0048(9)
C44 0.0255(11) 0.0383(11) 0.0265(10) 0.0002(8) -0.0009(8) 0.0024(9)
C45 0.0479(15) 0.0316(11) 0.0356(11) -0.0041(9) -0.0092(10) 0.0033(10)
C46 0.0506(16) 0.0336(11) 0.0371(12) 0.0006(9) -0.0116(10) 0.0071(10)
N6 0.0318(10) 0.0399(10) 0.0286(8) -0.0023(8) -0.0021(7) 0.0028(8)
N7 0.0327(11) 0.0405(10) 0.0308(9) -0.0010(8) -0.0008(8) -0.0029(8)
C47 0.0236(11) 0.0454(12) 0.0270(10) -0.0041(9) 0.0011(8) -0.0008(10)
C48 0.0340(13) 0.0450(12) 0.0342(11) -0.0034(10) -0.0014(9) -0.0039(10)
C49 0.0389(14) 0.0603(15) 0.0324(11) 0.0019(11) -0.0021(10) -0.0006(12)
C50 0.0404(15) 0.0701(17) 0.0299(11) -0.0131(12) -0.0027(10) -0.0005(13)
C51 0.0413(15) 0.0571(16) 0.0457(14) -0.0194(12) -0.0001(11) -0.0061(12)
C52 0.0333(14) 0.0442(13) 0.0405(12) -0.0056(10) 0.0024(10) -0.0036(10)

loop_
_atom_type_symbol
_atom_type_description
_atom_type_scat_dispersion_real
_atom_type_scat_dispersion_imag
_atom_type_scat_source
C C 0.0033 0.0016 'International Tables Vol C Tables 4.2.6.8 and 6.1.1.4'
H H 0.0000 0.0000 'International Tables Vol C Tables 4.2.6.8 and 6.1.1.4'
N N 0.0061 0.0033 'International Tables Vol C Tables 4.2.6.8 and 6.1.1.4'

loop_
_geom_angle_atom_site_label_1
_geom_angle_atom_site_label_2
_geom_angle_atom_site_label_3
_geom_angle
C1' N1 C1 7.7(12)
C1' N1 C21 114(2)
C1 N1 C21 120.4(4)
C1' N1 C41 127(2)
C1 N1 C41 119.9(3)
C21 N1 C41 118.88(18)
C2 C1 C6 118.2(3)
C2 C1 N1 121.3(3)
C6 C1 N1 120.5(3)
C3 C2 C1 120.1(3)
C2 C3 C4 121.8(3)
C3 C4 C5 118.3(2)
C3 C4 N2 115.5(3)
C5 C4 N2 126.3(3)
C6 C5 C4 120.4(2)
C5 C6 C1 121.3(3)
N3 N2 C4 114.3(3)
N2 N3 C7 113.9(3)
C12 C7 C8 119.2(3)
C12 C7 N3 115.4(3)
C8 C7 N3 125.3(3)
C7 C8 C9 119.5(3)
C10 C9 C8 120.3(3)
C11 C10 C9 120.2(3)
C10 C11 C12 119.5(3)
C7 C12 C11 121.3(3)
C2' C1' C6' 121(2)
C2' C1' N1 121(2)
C6' C1' N1 118(2)
C1' C2' C3' 118.8(19)
C4' C3' C2' 118.0(15)
C3' C4' C5' 122.6(14)
C3' C4' N2' 120.7(17)
C5' C4' N2' 116.7(16)
C6' C5' C4' 120.7(16)
C5' C6' C1' 118.4(18)
N3' N2' C4' 116.1(14)
N2' N3' C7' 115.6(14)
C12' C7' C8' 120.0(14)
C12' C7' N3' 124.6(16)
C8' C7' N3' 115.0(16)
C7' C8' C9' 122.5(16)
C8' C9' C10' 116.5(19)
C9' C10' C11' 121(2)
C10' C11' C12' 118.9(17)
C7' C12' C11' 119.4(15)
C26 C21 C22 119.2(2)
C26 C21 N1 120.7(2)
C22 C21 N1 120.1(2)
C23 C22 C21 120.9(2)
C22 C23 C24 119.8(2)
C25 C24 C23 119.3(2)
C25 C24 N4 117.0(2)
C23 C24 N4 123.7(2)
C26 C25 C24 120.7(2)
C25 C26 C21 119.9(2)
N5 N4 C24 112.37(19)
N4 N5 C27 114.8(2)
C28 C27 C32 119.7(2)
C28 C27 N5 115.2(2)
C32 C27 N5 125.1(2)
C29 C28 C27 120.4(3)
C30 C29 C28 119.8(3)
C29 C30 C31 120.0(3)
C30 C31 C32 120.6(3)
C31 C32 C27 119.5(2)
C42 C41 C46 119.65(18)
C42 C41 N1 119.72(18)
C46 C41 N1 120.63(19)
C43 C42 C41 119.81(18)
C42 C43 C44 120.83(19)
C43 C44 C45 119.35(18)
C43 C44 N6 115.11(18)
C45 C44 N6 125.47(19)
C46 C45 C44 120.1(2)
C45 C46 C41 120.2(2)
N7 N6 C44 115.36(18)
N6 N7 C47 112.97(18)
C52 C47 C48 119.96(19)
C52 C47 N7 116.7(2)
C48 C47 N7 123.1(2)
C49 C48 C47 120.0(2)
C48 C49 C50 119.8(2)
C51 C50 C49 120.5(2)
C50 C51 C52 119.9(2)
C47 C52 C51 119.8(2)

loop_
_geom_bond_atom_site_label_1
_geom_bond_atom_site_label_2
_geom_bond_distance
N1 C1' 1.41(3)
N1 C1 1.416(5)
N1 C21 1.420(3)
N1 C41 1.422(3)
C1 C2 1.392(4)
C1 C6 1.408(4)
C2 C3 1.381(4)
C3 C4 1.390(4)
C4 C5 1.398(4)
C4 N2 1.421(4)
C5 C6 1.373(4)
N2 N3 1.255(3)
N3 C7 1.428(4)
C7 C12 1.377(4)
C7 C8 1.382(5)
C8 C9 1.391(5)
C9 C10 1.383(5)
C10 C11 1.363(5)
C11 C12 1.381(5)
C1' C2' 1.390(18)
C1' C6' 1.406(17)
C2' C3' 1.416(17)
C3' C4' 1.350(16)
C4' C5' 1.386(16)
C4' N2' 1.424(15)
C5' C6' 1.349(17)
N2' N3' 1.263(14)
N3' C7' 1.434(16)
C7' C12' 1.352(16)
C7' C8' 1.371(16)
C8' C9' 1.377(17)
C9' C10' 1.380(17)
C10' C11' 1.385(17)
C11' C12' 1.396(17)
C21 C26 1.390(3)
C21 C22 1.396(3)
C22 C23 1.379(3)
C23 C24 1.394(3)
C24 C25 1.394(3)
C24 N4 1.427(3)
C25 C26 1.382(3)
N4 N5 1.254(3)
N5 C27 1.422(3)
C27 C28 1.380(3)
C27 C32 1.383(4)
C28 C29 1.377(4)
C29 C30 1.372(5)
C30 C31 1.376(4)
C31 C32 1.377(4)
C41 C42 1.387(3)
C41 C46 1.398(3)
C42 C43 1.382(3)
C43 C44 1.388(3)
C44 C45 1.394(3)
C44 N6 1.417(3)
C45 C46 1.380(3)
N6 N7 1.252(3)
N7 C47 1.432(3)
C47 C52 1.384(3)
C47 C48 1.392(3)
C48 C49 1.379(3)
C49 C50 1.385(4)
C50 C51 1.377(4)
C51 C52 1.389(3)
